data_7025213
loop_
_publ_author_name
'Mautner, Franz A.'
'El Fallah, M. Salah'
'Speed, Saskia'
'Vicente, Ramon'

_publ_section_title
;
 Polynuclear copper(II) complexes of di-2-pyridyl ketone derivatives and
 tert-butylphosphonic acid: crystal structures and magnetic behaviour.
;
_journal_issue 17
_journal_name_full 'Dalton transactions (Cambridge, England : 2003)'
_journal_page_first 4070
_journal_page_last 4079
_journal_paper_doi 10.1039/b925793d
_journal_volume 39
_journal_year 2010
_chemical_formula_moiety 'C17 H25 Cu2 N4 O12 P, H2 O'
_chemical_formula_sum 'C17 H27 Cu2 N4 O13 P'
_chemical_formula_weight 653.50
_chemical_name_common '[Cu2(C4H9PO3H)(DPKO2C2H5)(NO3)2(H2O)].H2O'
_chemical_name_systematic
;
?
;
_space_group_IT_number 2
_symmetry_cell_setting triclinic
_symmetry_space_group_name_Hall '-P 1'
_symmetry_space_group_name_H-M 'P -1'
_atom_sites_solution_hydrogens geom
_atom_sites_solution_primary direct
_atom_sites_solution_secondary difmap
_audit_creation_method SHELXL
_cell_angle_alpha 105.34(3)
_cell_angle_beta 93.90(3)
_cell_angle_gamma 107.15(3)
_cell_formula_units_Z 2
_cell_length_a 8.161(2)
_cell_length_b 10.797(2)
_cell_length_c 15.335(3)
_cell_measurement_reflns_used 200
_cell_measurement_temperature 100(2)
_cell_measurement_theta_max 25.00
_cell_measurement_theta_min 2.50
_cell_volume 1229.4(6)
_computing_cell_refinement 'Bruker SAINT (1998)'
_computing_data_collection 'Bruker SMART (1998)'
_computing_data_reduction 'Bruker SHELXTL'
_computing_molecular_graphics 'SHELXTL/PC v.5.03 (Sheldrick, 1995)'
_computing_publication_material 'SHELXTL/PC v.5.03 (Sheldrick, 1995)'
_computing_structure_refinement 'SHELXL-93 (Sheldrick, 1993)'
_computing_structure_solution 'SHELXS-86 (Sheldrick, 1990)'
_diffrn_ambient_temperature 100(2)
_diffrn_measured_fraction_theta_full 0.98
_diffrn_measured_fraction_theta_max 0.98
_diffrn_measurement_device 'Bruker P4'
_diffrn_measurement_method \w-scans
_diffrn_radiation_monochromator graphite
_diffrn_radiation_source 'fine-focus sealed tube'
_diffrn_radiation_type MoK\a
_diffrn_radiation_wavelength 0.71073
_diffrn_reflns_av_R_equivalents 0.0244
_diffrn_reflns_av_sigmaI/netI 0.0386
_diffrn_reflns_limit_h_max 10
_diffrn_reflns_limit_h_min -10
_diffrn_reflns_limit_k_max 13
_diffrn_reflns_limit_k_min -13
_diffrn_reflns_limit_l_max 19
_diffrn_reflns_limit_l_min -18
_diffrn_reflns_number 9607
_diffrn_reflns_theta_full 26.26
_diffrn_reflns_theta_max 26.26
_diffrn_reflns_theta_min 1.39
_exptl_absorpt_coefficient_mu 1.868
_exptl_absorpt_correction_T_max 0.755
_exptl_absorpt_correction_T_min 0.590
_exptl_absorpt_correction_type empirical
_exptl_absorpt_process_details SADABS
_exptl_crystal_colour blue
_exptl_crystal_density_diffrn 1.765
_exptl_crystal_description irregular
_exptl_crystal_F_000 668
_exptl_crystal_size_max 0.30
_exptl_crystal_size_mid 0.23
_exptl_crystal_size_min 0.15
_refine_diff_density_max 0.775
_refine_diff_density_min -0.503
_refine_diff_density_rms 0.118
_refine_ls_extinction_method none
_refine_ls_goodness_of_fit_all 1.086
_refine_ls_goodness_of_fit_ref 1.036
_refine_ls_matrix_type full
_refine_ls_number_parameters 338
_refine_ls_number_reflns 4849
_refine_ls_number_restraints 0
_refine_ls_restrained_S_all 1.090
_refine_ls_restrained_S_gt 1.040
_refine_ls_R_factor_all 0.0398
_refine_ls_R_factor_gt 0.0353
_refine_ls_shift/su_max 0.000
_refine_ls_shift/su_mean 0.000
_refine_ls_structure_factor_coef Fsqd
_refine_ls_weighting_details 'calc w=1/[\s^2^(Fo^2^)+(0.0608P)^2^+1.6814P] where P=(Fo^2^+2Fc^2^)/3'
_refine_ls_weighting_scheme calc
_refine_ls_wR_factor_all 0.1114
_refine_ls_wR_factor_ref 0.1007
_reflns_number_gt 4388
_reflns_number_total 4849
_reflns_threshold_expression >2sigma(I)
_cod_data_source_file b925793d.txt
_cod_data_source_block rv277a
_cod_depositor_comments
;
The following automatic conversions were performed:

'_symmetry_cell_setting' value 'Triclinic' changed to 'triclinic'
according to /home/saulius/struct/CIF-dictionaries/cif_core.dic
dictionary named 'cif_core.dic' version 2.4.2 from 2011-04-26.

Automatic conversion script
Id: cif_fix_values 1891 2012-01-12 08:04:46Z andrius 
;
_cod_original_sg_symbol_H-M P-1
_cod_database_code 7025213

loop_
_symmetry_equiv_pos_as_xyz
'x, y, z'
'-x, -y, -z'

loop_
_atom_site_aniso_label
_atom_site_aniso_U_11
_atom_site_aniso_U_22
_atom_site_aniso_U_33
_atom_site_aniso_U_23
_atom_site_aniso_U_13
_atom_site_aniso_U_12
Cu1 0.0117(2) 0.0128(2) 0.0143(2) 0.00380(15) 0.00395(14) 0.00506(15)
Cu2 0.0094(2) 0.0119(2) 0.0145(2) 0.00355(15) 0.00177(14) 0.00451(14)
P1 0.0117(4) 0.0116(4) 0.0135(4) 0.0035(3) 0.0015(3) 0.0045(3)
O5 0.0101(10) 0.0134(10) 0.0156(11) 0.0044(8) 0.0031(8) 0.0045(8)
O4 0.0148(11) 0.0187(11) 0.0124(11) 0.0032(9) 0.0023(8) 0.0096(9)
O8 0.0197(11) 0.0146(11) 0.0153(11) 0.0072(9) 0.0033(9) 0.0072(9)
O6 0.0141(11) 0.0116(10) 0.0161(11) 0.0048(8) 0.0013(8) 0.0053(8)
O7 0.0103(10) 0.0127(10) 0.0216(12) 0.0029(9) 0.0018(9) 0.0023(8)
O9 0.0145(11) 0.0235(12) 0.0217(12) 0.0109(10) 0.0056(9) 0.0081(9)
O2 0.0159(11) 0.0262(13) 0.0260(13) 0.0013(10) 0.0020(10) 0.0130(10)
O3 0.0126(10) 0.0191(11) 0.0145(11) 0.0033(9) 0.0027(8) 0.0073(9)
O10 0.0148(11) 0.0346(14) 0.0142(11) 0.0013(10) 0.0061(9) 0.0016(10)
O11 0.043(2) 0.043(2) 0.0157(12) 0.0114(11) 0.0090(11) 0.0289(13)
O12 0.0213(15) 0.077(2) 0.029(2) 0.0276(14) 0.0103(12) 0.0212(14)
N3 0.0139(13) 0.0169(13) 0.0132(13) 0.0025(10) 0.0009(10) 0.0077(10)
N4 0.0146(13) 0.0134(13) 0.0164(13) 0.0032(10) 0.0026(10) 0.0047(10)
N2 0.027(2) 0.032(2) 0.0213(15) 0.0164(13) 0.0101(12) 0.0198(13)
C7 0.0108(14) 0.017(2) 0.022(2) 0.0039(13) 0.0020(12) 0.0042(12)
C8 0.017(2) 0.021(2) 0.021(2) 0.0034(14) 0.0080(13) 0.0017(13)
C9 0.026(2) 0.017(2) 0.021(2) 0.0044(13) 0.0085(14) 0.0060(14)
C10 0.021(2) 0.019(2) 0.020(2) 0.0075(13) 0.0069(13) 0.0101(13)
C11 0.0139(15) 0.0153(15) 0.0118(14) 0.0014(12) 0.0033(11) 0.0061(12)
C6 0.0155(15) 0.0166(15) 0.0125(15) 0.0050(12) 0.0043(12) 0.0103(12)
C5 0.0112(14) 0.020(2) 0.0104(14) 0.0033(12) 0.0003(11) 0.0079(12)
C4 0.019(2) 0.017(2) 0.020(2) 0.0010(13) 0.0048(13) 0.0060(13)
C3 0.030(2) 0.019(2) 0.021(2) 0.0032(14) 0.0015(14) 0.0136(14)
C2 0.024(2) 0.025(2) 0.016(2) 0.0031(13) 0.0028(13) 0.0136(14)
C1 0.014(2) 0.022(2) 0.019(2) 0.0080(13) 0.0035(12) 0.0056(13)
C14 0.017(2) 0.017(2) 0.0144(15) 0.0034(12) 0.0002(12) 0.0038(13)
C15 0.019(2) 0.021(2) 0.018(2) 0.0064(13) -0.0022(13) 0.0024(13)
C16 0.029(2) 0.024(2) 0.021(2) 0.0069(14) 0.0082(14) 0.0128(15)
C17 0.023(2) 0.020(2) 0.021(2) -0.0001(14) -0.0030(14) -0.0044(14)
C12 0.024(2) 0.027(2) 0.018(2) 0.0084(14) 0.0097(13) 0.0137(14)
C13 0.024(2) 0.034(2) 0.018(2) 0.0058(15) 0.0038(14) 0.011(2)
N1 0.0097(12) 0.0151(13) 0.0136(13) 0.0031(10) 0.0020(10) 0.0032(10)
O1 0.0167(11) 0.0292(13) 0.0150(11) 0.0062(10) 0.0000(9) 0.0090(10)
O13 0.0164(11) 0.0297(13) 0.0235(12) 0.0148(10) 0.0031(9) 0.0094(10)

loop_
_atom_site_label
_atom_site_type_symbol
_atom_site_fract_x
_atom_site_fract_y
_atom_site_fract_z
_atom_site_U_iso_or_equiv
_atom_site_thermal_displace_type
_atom_site_occupancy
_atom_site_calc_flag
_atom_site_refinement_flags
Cu1 Cu 0.70813(5) 0.03846(4) 0.31067(2) 0.01266(12) Uani 1 d .
Cu2 Cu 1.12254(4) 0.12006(4) 0.27155(2) 0.01177(12) Uani 1 d .
P1 P 0.86510(10) -0.18262(8) 0.21823(5) 0.0122(2) Uani 1 d .
O5 O 0.8952(3) 0.1422(2) 0.25948(14) 0.0128(4) Uani 1 d .
O4 O 0.7674(3) 0.2771(2) 0.20136(14) 0.0146(4) Uani 1 d .
O8 O 0.8612(3) -0.3034(2) 0.25984(15) 0.0156(5) Uani 1 d .
H94 H 0.8482 -0.2870 0.3071 0.023 Uiso 1 d .
O6 O 1.0402(3) -0.0727(2) 0.25500(14) 0.0136(4) Uani 1 d .
O7 O 0.7124(3) -0.1354(2) 0.2409(2) 0.0157(5) Uani 1 d .
O9 O 0.5858(3) -0.0462(2) 0.3982(2) 0.0185(5) Uani 1 d .
H90 H 0.4929 -0.0711 0.3933 0.028 Uiso 1 d .
H91 H 0.6161 -0.1002 0.4032 0.028 Uiso 1 d .
O2 O 0.4941(3) -0.0074(2) 0.1855(2) 0.0227(5) Uani 1 d .
O3 O 0.3579(3) 0.1021(2) 0.27603(15) 0.0152(4) Uani 1 d .
O10 O 1.2113(3) 0.1699(3) 0.4299(2) 0.0237(5) Uani 1 d .
O11 O 1.2172(4) 0.2143(3) 0.5754(2) 0.0296(6) Uani 1 d .
O12 O 0.9720(4) 0.1370(5) 0.4823(2) 0.0384(9) Uani 1 d .
N3 N 0.7152(3) 0.2222(3) 0.3813(2) 0.0145(5) Uani 1 d .
N4 N 1.2021(3) 0.3104(3) 0.2698(2) 0.0150(5) Uani 1 d .
N2 N 1.1314(4) 0.1727(3) 0.4948(2) 0.0223(6) Uani 1 d .
C7 C 1.3644(4) 0.3809(3) 0.2641(2) 0.0170(6) Uani 1 d .
H7 H 1.4523 0.3434 0.2692 0.020 Uiso 1 calc R
C8 C 1.4052(4) 0.5076(3) 0.2509(2) 0.0211(7) Uani 1 d .
H8 H 1.5188 0.5553 0.2477 0.025 Uiso 1 calc R
C9 C 1.2720(5) 0.5625(3) 0.2425(2) 0.0216(7) Uani 1 d .
H9 H 1.2952 0.6472 0.2330 0.026 Uiso 1 calc R
C10 C 1.1054(4) 0.4892(3) 0.2484(2) 0.0188(7) Uani 1 d .
H10 H 1.0151 0.5241 0.2429 0.023 Uiso 1 calc R
C11 C 1.0734(4) 0.3635(3) 0.2626(2) 0.0138(6) Uani 1 d .
C6 C 0.8935(4) 0.2732(3) 0.2683(2) 0.0135(6) Uani 1 d .
C5 C 0.8213(4) 0.3243(3) 0.3566(2) 0.0135(6) Uani 1 d .
C4 C 0.8449(4) 0.4583(3) 0.4021(2) 0.0197(7) Uani 1 d .
H4 H 0.9197 0.5280 0.3849 0.024 Uiso 1 calc R
C3 C 0.7535(5) 0.4865(4) 0.4746(2) 0.0227(7) Uani 1 d .
H3 H 0.7678 0.5760 0.5069 0.027 Uiso 1 calc R
C2 C 0.6424(4) 0.3815(4) 0.4981(2) 0.0212(7) Uani 1 d .
H2 H 0.5784 0.3987 0.5451 0.025 Uiso 1 calc R
C1 C 0.6279(4) 0.2505(3) 0.4506(2) 0.0180(7) Uani 1 d .
H1 H 0.5550 0.1793 0.4672 0.022 Uiso 1 calc R
C14 C 0.8430(4) -0.2606(3) 0.0966(2) 0.0170(6) Uani 1 d .
C15 C 0.8528(4) -0.1519(3) 0.0485(2) 0.0206(7) Uani 1 d .
H15A H 0.8341 -0.1929 -0.0166 0.031 Uiso 1 calc R
H15B H 0.9652 -0.0837 0.0673 0.031 Uiso 1 calc R
H15C H 0.7651 -0.1110 0.0646 0.031 Uiso 1 calc R
C16 C 0.9889(5) -0.3217(4) 0.0763(2) 0.0233(7) Uani 1 d .
H16A H 0.9796 -0.3596 0.0113 0.035 Uiso 1 calc R
H16B H 0.9790 -0.3917 0.1052 0.035 Uiso 1 calc R
H16C H 1.0994 -0.2519 0.0996 0.035 Uiso 1 calc R
C17 C 0.6667(5) -0.3721(4) 0.0636(2) 0.0254(8) Uani 1 d .
H17A H 0.5761 -0.3334 0.0771 0.038 Uiso 1 calc R
H17B H 0.6599 -0.4399 0.0943 0.038 Uiso 1 calc R
H17C H 0.6533 -0.4130 -0.0013 0.038 Uiso 1 calc R
C12 C 0.7731(5) 0.2057(4) 0.1082(2) 0.0209(7) Uani 1 d .
H12A H 0.7425 0.1090 0.1000 0.025 Uiso 1 calc R
H12B H 0.8890 0.2378 0.0936 0.025 Uiso 1 calc R
C13 C 0.6450(5) 0.2332(4) 0.0471(2) 0.0251(8) Uani 1 d .
H13A H 0.5331 0.2091 0.0660 0.038 Uiso 1 calc R
H13B H 0.6372 0.1802 -0.0151 0.038 Uiso 1 calc R
H13C H 0.6829 0.3279 0.0513 0.038 Uiso 1 calc R
N1 N 0.3791(3) 0.0453(3) 0.1941(2) 0.0132(5) Uani 1 d .
O1 O 0.2834(3) 0.0460(2) 0.1282(2) 0.0201(5) Uani 1 d .
O13 O 0.2471(3) -0.1415(2) 0.3752(2) 0.0214(5) Uani 1 d .
H92 H 0.2022 -0.1372 0.4166 0.032 Uiso 1 d .
H93 H 0.2091 -0.1093 0.3448 0.032 Uiso 1 d .

loop_
_atom_type_symbol
_atom_type_description
_atom_type_scat_dispersion_real
_atom_type_scat_dispersion_imag
_atom_type_scat_source
C C 0.0033 0.0016 'International Tables Vol C Tables 4.2.6.8 and 6.1.1.4'
H H 0.0000 0.0000 'International Tables Vol C Tables 4.2.6.8 and 6.1.1.4'
Cu Cu 0.3201 1.2651 'International Tables Vol C Tables 4.2.6.8 and 6.1.1.4'
N N 0.0061 0.0033 'International Tables Vol C Tables 4.2.6.8 and 6.1.1.4'
O O 0.0106 0.0060 'International Tables Vol C Tables 4.2.6.8 and 6.1.1.4'
P P 0.1023 0.0942 'International Tables Vol C Tables 4.2.6.8 and 6.1.1.4'

loop_
_geom_angle_atom_site_label_1
_geom_angle_atom_site_label_2
_geom_angle_atom_site_label_3
_geom_angle
_geom_angle_site_symmetry_1
_geom_angle_site_symmetry_3
_geom_angle_publ_flag
O7 Cu1 O5 95.15(9) . . yes
O7 Cu1 N3 177.16(10) . . yes
O5 Cu1 N3 82.13(10) . . yes
O7 Cu1 O9 89.50(10) . . yes
O5 Cu1 O9 160.03(9) . . yes
N3 Cu1 O9 92.80(10) . . yes
O7 Cu1 O2 80.42(9) . . yes
O5 Cu1 O2 94.27(9) . . yes
N3 Cu1 O2 100.53(10) . . yes
O9 Cu1 O2 105.66(9) . . yes
O6 Cu2 O5 96.47(9) . . yes
O6 Cu2 N4 172.08(10) . . yes
O5 Cu2 N4 82.84(10) . . yes
O6 Cu2 O3 85.54(9) . 1_655 yes
O5 Cu2 O3 175.86(9) . 1_655 yes
N4 Cu2 O3 94.66(10) . 1_655 yes
O6 Cu2 O10 92.22(10) . . yes
O5 Cu2 O10 105.63(9) . . yes
N4 Cu2 O10 95.57(11) . . yes
O3 Cu2 O10 77.85(9) 1_655 . yes
O7 P1 O6 113.97(12) . . yes
O7 P1 O8 109.26(12) . . yes
O6 P1 O8 107.83(12) . . yes
O7 P1 C14 110.66(14) . . yes
O6 P1 C14 111.22(14) . . yes
O8 P1 C14 103.31(14) . . yes
C6 O5 Cu2 116.2(2) . . yes
C6 O5 Cu1 113.0(2) . . yes
Cu2 O5 Cu1 119.84(11) . . yes
C6 O4 C12 114.8(2) . . ?
P1 O8 H94 111.5 . . ?
P1 O6 Cu2 133.63(13) . . yes
P1 O7 Cu1 129.75(13) . . yes
H90 O9 H91 106.8 . . ?
N1 O2 Cu1 120.3(2) . . yes
N1 O3 Cu2 108.9(2) . 1_455 yes
N2 O10 Cu2 132.7(2) . . yes
C1 N3 C5 119.6(3) . . ?
C1 N3 Cu1 125.5(2) . . ?
C5 N3 Cu1 115.0(2) . . ?
C7 N4 C11 119.7(3) . . ?
C7 N4 Cu2 125.5(2) . . ?
C11 N4 Cu2 114.3(2) . . ?
O10 N2 O12 120.6(3) . . ?
O10 N2 O11 118.6(3) . . ?
O12 N2 O11 120.8(3) . . ?
N4 C7 C8 122.1(3) . . ?
N4 C7 H7 119.0 . . ?
C8 C7 H7 119.0 . . ?
C7 C8 C9 118.5(3) . . ?
C7 C8 H8 120.7 . . ?
C9 C8 H8 120.7 . . ?
C10 C9 C8 119.0(3) . . ?
C10 C9 H9 120.5 . . ?
C8 C9 H9 120.5 . . ?
C9 C10 C11 119.7(3) . . ?
C9 C10 H10 120.1 . . ?
C11 C10 H10 120.1 . . ?
N4 C11 C10 121.1(3) . . ?
N4 C11 C6 115.1(3) . . ?
C10 C11 C6 123.8(3) . . ?
O5 C6 O4 112.5(2) . . ?
O5 C6 C11 109.9(2) . . ?
O4 C6 C11 110.0(2) . . ?
O5 C6 C5 109.0(2) . . ?
O4 C6 C5 100.4(2) . . ?
C11 C6 C5 114.8(3) . . ?
N3 C5 C4 121.6(3) . . ?
N3 C5 C6 112.6(3) . . ?
C4 C5 C6 125.5(3) . . ?
C5 C4 C3 118.3(3) . . ?
C5 C4 H4 120.9 . . ?
C3 C4 H4 120.9 . . ?
C2 C3 C4 119.7(3) . . ?
C2 C3 H3 120.1 . . ?
C4 C3 H3 120.1 . . ?
C1 C2 C3 118.6(3) . . ?
C1 C2 H2 120.7 . . ?
C3 C2 H2 120.7 . . ?
N3 C1 C2 122.2(3) . . ?
N3 C1 H1 118.9 . . ?
C2 C1 H1 118.9 . . ?
C17 C14 C15 109.4(3) . . ?
C17 C14 C16 109.9(3) . . ?
C15 C14 C16 110.3(3) . . ?
C17 C14 P1 109.1(2) . . ?
C15 C14 P1 108.4(2) . . ?
C16 C14 P1 109.8(2) . . ?
C14 C15 H15A 109.5 . . ?
C14 C15 H15B 109.5 . . ?
H15A C15 H15B 109.5 . . ?
C14 C15 H15C 109.5 . . ?
H15A C15 H15C 109.5 . . ?
H15B C15 H15C 109.5 . . ?
C14 C16 H16A 109.5 . . ?
C14 C16 H16B 109.5 . . ?
H16A C16 H16B 109.5 . . ?
C14 C16 H16C 109.5 . . ?
H16A C16 H16C 109.5 . . ?
H16B C16 H16C 109.5 . . ?
C14 C17 H17A 109.5 . . ?
C14 C17 H17B 109.5 . . ?
H17A C17 H17B 109.5 . . ?
C14 C17 H17C 109.5 . . ?
H17A C17 H17C 109.5 . . ?
H17B C17 H17C 109.5 . . ?
O4 C12 C13 107.2(3) . . ?
O4 C12 H12A 110.3 . . ?
C13 C12 H12A 110.3 . . ?
O4 C12 H12B 110.3 . . ?
C13 C12 H12B 110.3 . . ?
H12A C12 H12B 108.5 . . ?
C12 C13 H13A 109.5 . . ?
C12 C13 H13B 109.5 . . ?
H13A C13 H13B 109.5 . . ?
C12 C13 H13C 109.5 . . ?
H13A C13 H13C 109.5 . . ?
H13B C13 H13C 109.5 . . ?
O2 N1 O1 123.1(3) . . ?
O2 N1 O3 118.0(2) . . ?
O1 N1 O3 118.9(2) . . ?
H92 O13 H93 108.1 . . ?

loop_
_geom_bond_atom_site_label_1
_geom_bond_atom_site_label_2
_geom_bond_distance
_geom_bond_site_symmetry_2
_geom_bond_publ_flag
Cu1 O7 1.911(2) . yes
Cu1 O5 1.955(2) . yes
Cu1 N3 1.975(3) . yes
Cu1 O9 1.982(2) . yes
Cu1 O2 2.348(3) . yes
Cu2 O6 1.929(2) . yes
Cu2 O5 1.942(2) . yes
Cu2 N4 1.972(3) . yes
Cu2 O3 1.985(2) 1_655 yes
Cu2 O10 2.356(2) . yes
P1 O7 1.508(2) . yes
P1 O6 1.518(2) . yes
P1 O8 1.590(2) . yes
P1 C14 1.804(3) . yes
O5 C6 1.389(4) . yes
O4 C6 1.421(4) . yes
O4 C12 1.444(4) . yes
O8 H94 0.722 . ?
O9 H90 0.717 . ?
O9 H91 0.717 . ?
O2 N1 1.231(3) . ?
O3 N1 1.292(3) . ?
O3 Cu2 1.985(2) 1_455 yes
O10 N2 1.225(4) . ?
O11 N2 1.274(4) . ?
O12 N2 1.229(4) . ?
N3 C1 1.338(4) . ?
N3 C5 1.346(4) . ?
N4 C7 1.341(4) . ?
N4 C11 1.348(4) . ?
C7 C8 1.383(5) . ?
C7 H7 0.93 . ?
C8 C9 1.397(5) . ?
C8 H8 0.93 . ?
C9 C10 1.380(5) . ?
C9 H9 0.93 . ?
C10 C11 1.383(4) . ?
C10 H10 0.93 . ?
C11 C6 1.526(4) . ?
C6 C5 1.546(4) . ?
C5 C4 1.378(4) . ?
C4 C3 1.398(5) . ?
C4 H4 0.93 . ?
C3 C2 1.376(5) . ?
C3 H3 0.93 . ?
C2 C1 1.374(5) . ?
C2 H2 0.93 . ?
C1 H1 0.93 . ?
C14 C17 1.527(4) . ?
C14 C15 1.530(4) . ?
C14 C16 1.535(5) . ?
C15 H15A 0.96 . ?
C15 H15B 0.96 . ?
C15 H15C 0.96 . ?
C16 H16A 0.96 . ?
C16 H16B 0.96 . ?
C16 H16C 0.96 . ?
C17 H17A 0.96 . ?
C17 H17B 0.96 . ?
C17 H17C 0.96 . ?
C12 C13 1.502(5) . ?
C12 H12A 0.97 . ?
C12 H12B 0.97 . ?
C13 H13A 0.96 . ?
C13 H13B 0.96 . ?
C13 H13C 0.96 . ?
N1 O1 1.238(3) . ?
O13 H92 0.752 . ?
O13 H93 0.751 . ?

loop_
_geom_torsion_atom_site_label_1
_geom_torsion_atom_site_label_2
_geom_torsion_atom_site_label_3
_geom_torsion_atom_site_label_4
_geom_torsion
C11 N4 C7 C8 0.0(5)
N4 C7 C8 C9 -0.6(5)
C7 C8 C9 C10 0.6(5)
C8 C9 C10 C11 0.0(5)
C7 N4 C11 C10 0.7(5)
C7 N4 C11 C6 178.9(3)
C9 C10 C11 N4 -0.7(5)
C9 C10 C11 C6 -178.7(3)
C12 O4 C6 O5 -50.6(3)
C12 O4 C6 C11 72.3(3)
C12 O4 C6 C5 -166.3(2)
N4 C11 C6 O5 -13.2(4)
C10 C11 C6 O5 164.9(3)
N4 C11 C6 O4 -137.6(3)
C10 C11 C6 O4 40.5(4)
N4 C11 C6 C5 110.1(3)
C10 C11 C6 C5 -71.8(4)
C1 N3 C5 C4 1.1(4)
C1 N3 C5 C6 -172.9(3)
O5 C6 C5 N3 -26.0(3)
O4 C6 C5 N3 92.4(3)
C11 C6 C5 N3 -149.7(3)
O5 C6 C5 C4 160.3(3)
O4 C6 C5 C4 -81.3(4)
C11 C6 C5 C4 36.5(4)
N3 C5 C4 C3 -0.8(5)
C6 C5 C4 C3 172.4(3)
C5 C4 C3 C2 -0.6(5)
C4 C3 C2 C1 1.7(5)
C5 N3 C1 C2 0.1(5)
C3 C2 C1 N3 -1.5(5)
O7 P1 C14 C17 -53.4(3)
O6 P1 C14 C17 178.8(2)
O8 P1 C14 C17 63.4(3)
O7 P1 C14 C15 65.6(2)
O6 P1 C14 C15 -62.2(2)
O8 P1 C14 C15 -177.6(2)
O7 P1 C14 C16 -173.9(2)
O6 P1 C14 C16 58.4(2)
O8 P1 C14 C16 -57.0(2)
C6 O4 C12 C13 -174.1(3)
